data_4343952
loop_
_publ_author_name
'Seredyuk, Maksym'
'Pi\~neiro-L\'opez, Luc\'ia'
'Mu\~noz, M Carmen'
'Mart\'inez-Casado, Francisco J'
'Moln\'ar, G\'abor'
'Rodriguez-Velamaz\'an, Jos\'e Alberto'
'Bousseksou, Azzedine'
'Real, Jos\'e Antonio'

_publ_section_title
;
 Homoleptic Iron(II) Complexes with the Ionogenic Ligand
 6,6'-Bis(1H-tetrazol-5-yl)-2,2'-bipyridine: Spin Crossover Behavior in a
 Singular 2D Spin Crossover Coordination Polymer.
;
_journal_issue 15
_journal_name_full 'Inorganic chemistry'
_journal_page_first 7424
_journal_page_last 7432
_journal_paper_doi 10.1021/acs.inorgchem.5b01001
_journal_volume 54
_journal_year 2015
_chemical_formula_sum 'C12 H6 Fe N10'
_chemical_formula_weight 346.12
_chemical_name_systematic
; 
 ? 
;
_space_group_IT_number 61
_symmetry_cell_setting orthorhombic
_symmetry_space_group_name_Hall '-P 2ac 2ab'
_symmetry_space_group_name_H-M 'P b c a'
_atom_sites_solution_hydrogens geom
_atom_sites_solution_primary direct
_atom_sites_solution_secondary difmap
_audit_creation_method SHELXL-97
_cell_angle_alpha 90.00
_cell_angle_beta 90.00
_cell_angle_gamma 90.00
_cell_formula_units_Z 8
_cell_length_a 13.861(3)
_cell_length_b 8.2450(16)
_cell_length_c 20.792(4)
_cell_measurement_temperature 100(2)
_cell_volume 2376.2(8)
_computing_cell_refinement 'XDS (Kabsch, 1993)'
_computing_data_collection 'XDS (Kabsch, 1993)'
_computing_data_reduction 'XDS (Kabsch, 1993)'
_computing_molecular_graphics 'Mercury (Version 3.1; Macrae et al., 2008)'
_computing_publication_material 'SHELXL-97 (Sheldrick, 1997)'
_computing_structure_refinement 'SHELXL-97 (Sheldrick, 1997)'
_computing_structure_solution 'SHELXS-97 (Sheldrick, 1990)'
_diffrn_ambient_temperature 100(2)
_diffrn_detector_area_resol_mean 13.65
_diffrn_measured_fraction_theta_full 0.998
_diffrn_measured_fraction_theta_max 0.994
_diffrn_measurement_device_type 'MAR225 CCD area-detector'
_diffrn_measurement_method 'f\ scans'
_diffrn_radiation_monochromator 'silicon(111) double crystal monochromator'
_diffrn_radiation_source 'undulator radiation'
_diffrn_radiation_type synchrotron
_diffrn_radiation_wavelength 0.79990
_diffrn_reflns_av_R_equivalents 0.0000
_diffrn_reflns_av_sigmaI/netI 0.0143
_diffrn_reflns_limit_h_max 18
_diffrn_reflns_limit_h_min 0
_diffrn_reflns_limit_k_max 10
_diffrn_reflns_limit_k_min 0
_diffrn_reflns_limit_l_max 27
_diffrn_reflns_limit_l_min 0
_diffrn_reflns_number 2952
_diffrn_reflns_theta_full 29.00
_diffrn_reflns_theta_max 32.31
_diffrn_reflns_theta_min 2.20
_exptl_absorpt_coefficient_mu 1.769
_exptl_absorpt_correction_type none
_exptl_crystal_colour green
_exptl_crystal_density_diffrn 1.935
_exptl_crystal_density_method 'not measured'
_exptl_crystal_description prism
_exptl_crystal_F_000 1392
_exptl_crystal_size_max 0.080
_exptl_crystal_size_mid 0.060
_exptl_crystal_size_min 0.050
_refine_diff_density_max 1.525
_refine_diff_density_min -0.951
_refine_diff_density_rms 0.161
_refine_ls_extinction_coef 0.0042(7)
_refine_ls_extinction_expression Fc^*^=kFc[1+0.001xFc^2^\l^3^/sin(2\q)]^-1/4^
_refine_ls_extinction_method SHELXL
_refine_ls_goodness_of_fit_ref 1.168
_refine_ls_hydrogen_treatment noref
_refine_ls_matrix_type full
_refine_ls_number_parameters 208
_refine_ls_number_reflns 2952
_refine_ls_number_restraints 0
_refine_ls_restrained_S_all 1.168
_refine_ls_R_factor_all 0.0449
_refine_ls_R_factor_gt 0.0400
_refine_ls_shift/su_max 0.002
_refine_ls_shift/su_mean 0.000
_refine_ls_structure_factor_coef Fsqd
_refine_ls_weighting_details 'calc w=1/[\s^2^(Fo^2^)+(0.0558P)^2^+6.0456P] where P=(Fo^2^+2Fc^2^)/3'
_refine_ls_weighting_scheme calc
_refine_ls_wR_factor_gt 0.0983
_refine_ls_wR_factor_ref 0.1131
_reflns_number_gt 2736
_reflns_number_total 2952
_reflns_threshold_expression >2sigma(I)
_cod_data_source_file ic5b01001_si_001.cif
_cod_data_source_block shelxl
_cod_depositor_comments
;
The following automatic conversions were performed:

'_symmetry_cell_setting' value 'Orthorhombic' changed to
'orthorhombic' according to
/usr/data/users/saulius/crontab/automatic-downloads/rss-feeds/ACS/lib/dictionaries/cif_core.dic
dictionary named 'cif_core.dic' version 2.4.2 from 2011-04-26.

Automatic conversion script
Id: cif_fix_values 3271 2015-04-21 07:52:19Z andrius 

 Adding full bibliography for 4343950--4343952.cif.
;
_cod_original_sg_symbol_H-M Pbca
_cod_database_code 4343952

loop_
_symmetry_equiv_pos_as_xyz
'x, y, z'
'-x+1/2, -y, z+1/2'
'-x, y+1/2, -z+1/2'
'x+1/2, -y+1/2, -z'
'-x, -y, -z'
'x-1/2, y, -z-1/2'
'x, -y-1/2, z-1/2'
'-x-1/2, y-1/2, z'

loop_
_atom_site_label
_atom_site_type_symbol
_atom_site_fract_x
_atom_site_fract_y
_atom_site_fract_z
_atom_site_U_iso_or_equiv
_atom_site_adp_type
_atom_site_occupancy
_atom_site_symmetry_multiplicity
_atom_site_calc_flag
_atom_site_refinement_flags
C1 C 1.01350(16) 0.1783(3) 0.54875(11) 0.0056(4) Uani 1 1 d .
C2 C 1.03527(16) 0.2225(3) 0.48571(10) 0.0071(4) Uani 1 1 d .
H2 H 1.0900 0.1821 0.4654 0.008 Uiso 1 1 calc R
C3 C 0.97357(17) 0.3284(3) 0.45386(11) 0.0079(4) Uani 1 1 d .
H3 H 0.9862 0.3579 0.4115 0.010 Uiso 1 1 calc R
C4 C 0.89281(16) 0.3902(3) 0.48539(11) 0.0075(4) Uani 1 1 d .
H4 H 0.8513 0.4617 0.4646 0.009 Uiso 1 1 calc R
C5 C 0.87575(16) 0.3430(3) 0.54825(11) 0.0059(4) Uani 1 1 d .
C6 C 1.06923(15) 0.0696(3) 0.59034(10) 0.0050(4) Uani 1 1 d .
C7 C 1.15543(16) -0.0074(3) 0.57568(10) 0.0071(4) Uani 1 1 d .
H7 H 1.1834 0.0046 0.5353 0.009 Uiso 1 1 calc R
C8 C 1.19910(15) -0.1025(3) 0.62236(11) 0.0077(4) Uani 1 1 d .
H8 H 1.2575 -0.1533 0.6136 0.009 Uiso 1 1 calc R
C9 C 1.15571(16) -0.1220(3) 0.68228(11) 0.0069(4) Uani 1 1 d .
H9 H 1.1850 -0.1840 0.7142 0.008 Uiso 1 1 calc R
C10 C 1.06778(15) -0.0467(3) 0.69314(10) 0.0052(4) Uani 1 1 d .
C11 C 0.79973(15) 0.3944(3) 0.59238(10) 0.0058(4) Uani 1 1 d .
C12 C 1.00596(16) -0.0504(3) 0.75020(11) 0.0057(4) Uani 1 1 d .
N1 N 0.93480(14) 0.2370(2) 0.57846(9) 0.0051(3) Uani 1 1 d .
N2 N 1.02654(13) 0.0489(2) 0.64815(9) 0.0045(3) Uani 1 1 d .
N3 N 0.79978(14) 0.3321(2) 0.65280(9) 0.0070(4) Uani 1 1 d .
N4 N 0.72439(14) 0.4000(3) 0.68228(10) 0.0084(4) Uani 1 1 d .
N5 N 0.68265(13) 0.4997(2) 0.64104(9) 0.0070(4) Uani 1 1 d .
N6 N 0.72829(13) 0.4999(2) 0.58358(9) 0.0071(4) Uani 1 1 d .
N7 N 0.93073(13) 0.0521(2) 0.75099(9) 0.0056(3) Uani 1 1 d .
N8 N 0.88269(14) 0.0207(2) 0.80576(9) 0.0075(4) Uani 1 1 d .
N9 N 0.92721(14) -0.0967(3) 0.83668(9) 0.0074(4) Uani 1 1 d .
N10 N 1.00587(13) -0.1441(2) 0.80238(9) 0.0058(4) Uani 1 1 d .
Fe1 Fe 0.91224(2) 0.17161(4) 0.665950(15) 0.00444(10) Uani 1 1 d .

loop_
_atom_site_aniso_label
_atom_site_aniso_U_11
_atom_site_aniso_U_22
_atom_site_aniso_U_33
_atom_site_aniso_U_23
_atom_site_aniso_U_13
_atom_site_aniso_U_12
C1 0.0051(9) 0.0079(10) 0.0038(10) -0.0015(7) -0.0009(8) -0.0001(7)
C2 0.0057(9) 0.0117(11) 0.0039(9) -0.0022(8) 0.0018(7) 0.0002(8)
C3 0.0084(10) 0.0128(11) 0.0026(9) -0.0004(8) 0.0012(8) -0.0018(8)
C4 0.0051(9) 0.0119(11) 0.0056(10) 0.0006(8) -0.0029(8) 0.0019(8)
C5 0.0035(9) 0.0086(10) 0.0057(10) 0.0005(7) -0.0025(8) -0.0011(7)
C6 0.0035(9) 0.0087(10) 0.0027(9) -0.0012(8) -0.0003(7) -0.0034(8)
C7 0.0051(9) 0.0128(10) 0.0034(9) -0.0022(8) 0.0012(7) -0.0003(8)
C8 0.0036(9) 0.0124(11) 0.0070(10) -0.0014(8) 0.0009(8) 0.0009(8)
C9 0.0043(9) 0.0106(10) 0.0057(9) -0.0001(8) -0.0027(8) -0.0014(8)
C10 0.0034(9) 0.0087(10) 0.0034(9) -0.0006(8) -0.0009(7) -0.0008(8)
C11 0.0040(9) 0.0097(10) 0.0036(9) -0.0017(8) -0.0008(7) -0.0008(8)
C12 0.0054(9) 0.0089(9) 0.0028(8) -0.0021(8) -0.0007(7) -0.0016(8)
N1 0.0048(8) 0.0091(9) 0.0013(8) -0.0012(7) -0.0005(6) 0.0009(7)
N2 0.0029(8) 0.0076(9) 0.0030(8) -0.0010(7) 0.0001(6) -0.0003(6)
N3 0.0064(9) 0.0111(9) 0.0034(8) -0.0017(7) 0.0019(7) 0.0011(7)
N4 0.0048(8) 0.0137(10) 0.0067(8) -0.0015(7) 0.0020(7) 0.0003(7)
N5 0.0032(8) 0.0127(9) 0.0050(8) -0.0022(7) 0.0005(7) -0.0007(7)
N6 0.0040(8) 0.0130(9) 0.0042(8) -0.0025(7) 0.0001(6) 0.0017(7)
N7 0.0036(8) 0.0100(9) 0.0031(8) 0.0000(7) 0.0006(6) -0.0013(7)
N8 0.0058(8) 0.0127(9) 0.0041(8) -0.0018(7) 0.0005(7) -0.0023(7)
N9 0.0045(8) 0.0133(10) 0.0043(9) -0.0017(7) 0.0002(6) 0.0017(7)
N10 0.0041(8) 0.0110(9) 0.0021(8) 0.0011(7) -0.0019(6) 0.0010(7)
Fe1 0.00269(18) 0.0080(2) 0.003 -0.00016(11) -0.00176(10) -0.00014(11)

loop_
_atom_type_symbol
_atom_type_description
_atom_type_scat_dispersion_real
_atom_type_scat_dispersion_imag
_atom_type_scat_source
C C 0.0033 0.0016 'International Tables Vol C Tables 4.2.6.8 and 6.1.1.4'
H H 0.0000 0.0000 'International Tables Vol C Tables 4.2.6.8 and 6.1.1.4'
N N 0.0061 0.0033 'International Tables Vol C Tables 4.2.6.8 and 6.1.1.4'
Fe Fe 0.3463 0.8444 'International Tables Vol C Tables 4.2.6.8 and 6.1.1.4'

loop_
_geom_angle_atom_site_label_1
_geom_angle_atom_site_label_2
_geom_angle_atom_site_label_3
_geom_angle
_geom_angle_site_symmetry_1
_geom_angle_site_symmetry_3
N1 C1 C2 120.9(2) . .
N1 C1 C6 112.14(19) . .
C2 C1 C6 126.9(2) . .
C3 C2 C1 118.6(2) . .
C2 C3 C4 120.0(2) . .
C5 C4 C3 118.6(2) . .
N1 C5 C4 121.1(2) . .
N1 C5 C11 109.42(19) . .
C4 C5 C11 129.4(2) . .
N2 C6 C7 121.0(2) . .
N2 C6 C1 111.80(19) . .
C7 C6 C1 127.2(2) . .
C6 C7 C8 118.7(2) . .
C7 C8 C9 120.2(2) . .
C10 C9 C8 118.3(2) . .
N2 C10 C9 121.4(2) . .
N2 C10 C12 109.00(19) . .
C9 C10 C12 129.6(2) . .
N6 C11 N3 112.02(19) . .
N6 C11 C5 129.8(2) . .
N3 C11 C5 118.1(2) . .
N10 C12 N7 110.8(2) . .
N10 C12 C10 132.3(2) . .
N7 C12 C10 116.9(2) . .
C1 N1 C5 120.70(19) . .
C1 N1 Fe1 117.78(15) . .
C5 N1 Fe1 121.48(15) . .
C6 N2 C10 120.32(19) . .
C6 N2 Fe1 117.88(15) . .
C10 N2 Fe1 121.63(15) . .
N4 N3 C11 105.43(19) . .
N4 N3 Fe1 143.12(16) . .
C11 N3 Fe1 111.46(15) . .
N5 N4 N3 107.79(18) . .
N4 N5 N6 111.70(18) . .
N4 N5 Fe1 124.06(15) . 8_765
N6 N5 Fe1 122.34(15) . 8_765
C11 N6 N5 103.04(18) . .
C12 N7 N8 105.91(19) . .
C12 N7 Fe1 113.01(15) . .
N8 N7 Fe1 139.89(15) . .
N9 N8 N7 108.85(18) . .
N8 N9 N10 109.35(18) . .
C12 N10 N9 105.13(18) . .
C12 N10 Fe1 134.90(16) . 3_746
N9 N10 Fe1 119.91(15) . 3_746
N2 Fe1 N1 80.25(8) . .
N2 Fe1 N5 96.85(8) . 8_755
N1 Fe1 N5 93.47(8) . 8_755
N2 Fe1 N10 89.74(8) . 3_756
N1 Fe1 N10 90.36(8) . 3_756
N5 Fe1 N10 172.85(8) 8_755 3_756
N2 Fe1 N7 78.96(8) . .
N1 Fe1 N7 159.19(8) . .
N5 Fe1 N7 87.98(8) 8_755 .
N10 Fe1 N7 90.58(8) 3_756 .
N2 Fe1 N3 159.71(8) . .
N1 Fe1 N3 79.50(8) . .
N5 Fe1 N3 85.62(8) 8_755 .
N10 Fe1 N3 89.14(8) 3_756 .
N7 Fe1 N3 121.31(8) . .

loop_
_geom_bond_atom_site_label_1
_geom_bond_atom_site_label_2
_geom_bond_distance
_geom_bond_site_symmetry_2
C1 N1 1.344(3) .
C1 C2 1.394(3) .
C1 C6 1.466(3) .
C2 C3 1.390(3) .
C3 C4 1.394(3) .
C4 C5 1.384(3) .
C5 N1 1.352(3) .
C5 C11 1.460(3) .
C6 N2 1.350(3) .
C6 C7 1.387(3) .
C7 C8 1.387(3) .
C8 C9 1.393(3) .
C9 C10 1.386(3) .
C10 N2 1.350(3) .
C10 C12 1.464(3) .
C11 N6 1.331(3) .
C11 N3 1.357(3) .
C12 N10 1.332(3) .
C12 N7 1.342(3) .
N1 Fe1 1.9228(19) .
N2 Fe1 1.9160(19) .
N3 N4 1.335(3) .
N3 Fe1 2.063(2) .
N4 N5 1.321(3) .
N5 N6 1.352(3) .
N5 Fe1 2.002(2) 8_765
N7 N8 1.344(3) .
N7 Fe1 2.040(2) .
N8 N9 1.316(3) .
N9 N10 1.360(3) .
N10 Fe1 2.008(2) 3_746
Fe1 N5 2.002(2) 8_755
Fe1 N10 2.008(2) 3_756
